data_1567182
loop_
_publ_author_name
'P\'erez-Ben\'itez, Aar\'on'
'Ariza-Ram\'irez, Jorge Luis'
'Fortis-Valera, Monserrat'
'Arroyo-Carmona, Rosa Elena'
'Mart\'inez de la Luz, Mar\'ia Isabel'
'Ram\'irez-Contreras, Diego'
'Bern\`es, Sylvain'

_publ_section_title
;
 Bis{[amino(iminiumyl)methyl]urea}
 tetrakis{2-[(dimethylamino)(iminiumyl)methyl]guanidine}
 di-\m~6~-oxido-tetra-\m~3~-oxido-tetradeca-\m~2~-oxido-octaoxidodecavanadium(V)
 tetrahydrate
;
_journal_coeditor_code WM4167
_journal_issue 6
_journal_name_full IUCrData
_journal_page_first x220627
_journal_paper_doi 10.1107/S2414314622006277
_journal_volume 7
_journal_year 2022
_chemical_formula_iupac '(C4 H12 N5)4 (C2 H7 N4 O)2 [V10 O28], 4H2 O'
_chemical_formula_moiety '4(C4 H12 N5 +), 2(C2 H7 N4 O +), O28 V10 6-,4(H2 O)'
_chemical_formula_sum 'C20 H70 N28 O34 V10'
_chemical_formula_weight 1756.44
_chemical_name_systematic
;Bis{[amino(iminiumyl)methyl]urea}
tetrakis{2-[(dimethylamino)(iminiumyl)methyl]guanidine}
di-\m~6~-oxido-tetra-\m~3~-oxido-tetradeca-\m~2~-oxido-octaoxidodecavanadium(V) tetrahydrate
;
_space_group_crystal_system triclinic
_space_group_IT_number 2
_space_group_name_Hall '-P 1'
_space_group_name_H-M_alt 'P -1'
_atom_sites_solution_hydrogens mixed
_atom_sites_solution_primary dual
_atom_sites_solution_secondary difmap
_audit_creation_method SHELXL-2018/3
_cell_angle_alpha 99.609(3)
_cell_angle_beta 103.133(3)
_cell_angle_gamma 107.676(3)
_cell_formula_units_Z 1
_cell_length_a 8.9701(3)
_cell_length_b 13.2202(5)
_cell_length_c 14.0861(5)
_cell_measurement_reflns_used 44097
_cell_measurement_temperature 263.0(10)
_cell_measurement_theta_max 30.93
_cell_measurement_theta_min 2.15
_cell_volume 1499.00(10)
_computing_cell_refinement
;
X-AREA (Stoe & Cie, 2019)
;
_computing_data_collection
;
X-AREA (Stoe & Cie, 2019)
;
_computing_data_reduction
;
X-AREA (Stoe & Cie, 2019)
;
_computing_molecular_graphics
;
Mercury (Macrae <i>et al.</i>,  2020)
;
_computing_publication_material
;
publCIF (Westrip, 2010)
;
_computing_structure_refinement
;
<i>SHELXL2018/3</i> (Sheldrick, 2015b)
;
_computing_structure_solution
;
<i>SHELXT2018/2</i> (Sheldrick, 2015a)
;
_diffrn_ambient_temperature 263.0(10)
_diffrn_detector 'Reverse-biased silicon diode array'
_diffrn_detector_area_resol_mean 5.81
_diffrn_measured_fraction_theta_full 0.997
_diffrn_measured_fraction_theta_max 0.999
_diffrn_measurement_device 'Eulerian four-circle diffractometer'
_diffrn_measurement_device_type 'Stoe Stadivari'
_diffrn_measurement_method '\w scans'
_diffrn_measurement_specimen_support Mitegen
_diffrn_radiation_monochromator 'Graded multilayer mirror'
_diffrn_radiation_probe x-ray
_diffrn_radiation_type AgK\a
_diffrn_radiation_wavelength 0.56083
_diffrn_reflns_av_R_equivalents 0.0639
_diffrn_reflns_av_unetI/netI 0.0589
_diffrn_reflns_limit_h_max 14
_diffrn_reflns_limit_h_min -12
_diffrn_reflns_limit_k_max 20
_diffrn_reflns_limit_k_min -20
_diffrn_reflns_limit_l_max 22
_diffrn_reflns_limit_l_min -22
_diffrn_reflns_number 66181
_diffrn_reflns_theta_full 19.664
_diffrn_reflns_theta_max 26.000
_diffrn_reflns_theta_min 2.415
_diffrn_source 'Sealed X-ray tube'
_diffrn_source_current 0.600
_diffrn_source_power 0.039
_diffrn_source_voltage 65
_exptl_absorpt_coefficient_mu 0.820
_exptl_absorpt_correction_T_max 1.0000
_exptl_absorpt_correction_T_min 0.4713
_exptl_absorpt_correction_type multi-scan
_exptl_absorpt_process_details
;
(<i>X-AREA</i>; Stoe & Cie, 2019)
;
_exptl_crystal_colour Orange
_exptl_crystal_density_diffrn 1.946
_exptl_crystal_description Prism
_exptl_crystal_F_000 888
_exptl_crystal_size_max 0.346
_exptl_crystal_size_mid 0.086
_exptl_crystal_size_min 0.082
_refine_diff_density_max 0.502
_refine_diff_density_min -0.752
_refine_ls_extinction_method none
_refine_ls_goodness_of_fit_ref 0.828
_refine_ls_hydrogen_treatment mixed
_refine_ls_matrix_type full
_refine_ls_number_constraints 0
_refine_ls_number_parameters 488
_refine_ls_number_reflns 11970
_refine_ls_number_restraints 0
_refine_ls_restrained_S_all 0.828
_refine_ls_R_factor_all 0.0685
_refine_ls_R_factor_gt 0.0402
_refine_ls_shift/su_max 0.001
_refine_ls_shift/su_mean 0.000
_refine_ls_structure_factor_coef Fsqd
_refine_ls_weighting_details 'w=1/[\s^2^(Fo^2^)+(0.0523P)^2^] where P=(Fo^2^+2Fc^2^)/3'
_refine_ls_weighting_scheme calc
_refine_ls_wR_factor_gt 0.0945
_refine_ls_wR_factor_ref 0.1012
_reflns_number_gt 7120
_reflns_number_total 11970
_reflns_threshold_expression 'I > 2\s(I)'
_cod_data_source_file wm4167sup1.cif
_cod_data_source_block I
_cod_database_code 1567182
_shelx_estimated_absorpt_t_min 0.765
_shelx_estimated_absorpt_t_max 0.936

loop_
_space_group_symop_operation_xyz
'x, y, z'
'-x, -y, -z'

loop_
_atom_site_type_symbol
_atom_site_label
_atom_site_fract_x
_atom_site_fract_y
_atom_site_fract_z
_atom_site_U_iso_or_equiv
_atom_site_adp_type
_atom_site_calc_flag
_atom_site_occupancy
_atom_site_disorder_assembly
_atom_site_disorder_group
V V1 -0.18346(3) 0.50285(3) 0.48387(2) 0.02031(7) Uani d 1 . .
V V2 0.11454(4) 0.67569(3) 0.66199(2) 0.02333(7) Uani d 1 . .
V V3 0.29658(4) 0.73708(3) 0.50272(3) 0.02746(8) Uani d 1 . .
V V4 0.00747(4) 0.56616(3) 0.32784(2) 0.02291(7) Uani d 1 . .
V V5 -0.04938(4) 0.74348(3) 0.47654(3) 0.02779(8) Uani d 1 . .
O O1 -0.35393(15) 0.39698(12) 0.47679(11) 0.0256(3) Uani d 1 . .
O O2 0.14821(19) 0.71282(13) 0.78213(11) 0.0346(3) Uani d 1 . .
O O3 0.47419(18) 0.82185(14) 0.51151(13) 0.0389(4) Uani d 1 . .
O O4 -0.02963(18) 0.52272(14) 0.20790(11) 0.0334(3) Uani d 1 . .
O O5 -0.1391(2) 0.83039(14) 0.46158(13) 0.0401(4) Uani d 1 . .
O O6 -0.18582(14) 0.45457(11) 0.34529(9) 0.0205(3) Uani d 1 . .
O O7 -0.00402(17) 0.75691(12) 0.61355(11) 0.0275(3) Uani d 1 . .
O O8 0.16426(17) 0.82016(12) 0.48728(11) 0.0293(3) Uani d 1 . .
O O9 -0.08722(16) 0.66811(12) 0.34085(11) 0.0266(3) Uani d 1 . .
O O10 -0.24798(15) 0.60808(12) 0.46689(11) 0.0257(3) Uani d 1 . .
O O11 -0.09736(14) 0.54661(11) 0.62762(10) 0.0209(3) Uani d 1 . .
O O12 0.30173(16) 0.75443(12) 0.64019(11) 0.0271(3) Uani d 1 . .
O O13 0.21944(16) 0.66484(12) 0.36802(11) 0.0270(3) Uani d 1 . .
O O14 0.05231(14) 0.60398(11) 0.49536(10) 0.0199(2) Uani d 1 . .
C C1 -0.2523(3) 0.8595(2) 0.76688(18) 0.0349(5) Uani d 1 . .
C C2 0.0296(3) 0.95180(18) 0.81639(17) 0.0315(4) Uani d 1 . .
C C3 0.1549(3) 0.8988(2) 0.96161(19) 0.0466(6) Uani d 1 . .
H H3A 0.191943 0.952085 1.025219 0.070 Uiso calc 1 . .
H H3B 0.222871 0.854931 0.962427 0.070 Uiso calc 1 . .
H H3C 0.043527 0.852377 0.950131 0.070 Uiso calc 1 . .
C C4 0.3258(3) 1.0073(4) 0.8715(3) 0.0729(11) Uani d 1 . .
H H4C 0.344844 0.959712 0.819942 0.109 Uiso calc 1 . .
H H4D 0.407592 1.021958 0.934421 0.109 Uiso calc 1 . .
H H4E 0.331692 1.075066 0.853596 0.109 Uiso calc 1 . .
N N1 -0.2665(3) 0.79810(18) 0.67858(16) 0.0376(5) Uani d 1 . .
H H1A -0.178(3) 0.794(2) 0.662(2) 0.045 Uiso d 1 . .
H H1B -0.351(3) 0.771(2) 0.636(2) 0.045 Uiso d 1 . .
N N2 -0.3897(3) 0.8602(2) 0.7888(2) 0.0537(7) Uani d 1 . .
H H2A -0.379(4) 0.902(3) 0.848(3) 0.064 Uiso d 1 . .
H H2B -0.484(4) 0.829(3) 0.747(3) 0.064 Uiso d 1 . .
N N3 -0.1127(2) 0.91530(19) 0.83847(15) 0.0404(5) Uani d 1 . .
N N4 0.0405(3) 0.99452(18) 0.73832(17) 0.0370(4) Uani d 1 . .
H H4A -0.045(3) 1.001(2) 0.700(2) 0.044 Uiso d 1 . .
H H4B 0.117(3) 1.006(2) 0.717(2) 0.044 Uiso d 1 . .
N N5 0.1645(2) 0.95465(18) 0.88149(16) 0.0380(4) Uani d 1 . .
C C5 0.5314(2) 0.70581(19) 0.20996(16) 0.0304(4) Uani d 1 . .
C C6 0.3190(2) 0.77189(18) 0.17505(15) 0.0271(4) Uani d 1 . .
C C7 0.0868(3) 0.6332(2) 0.04521(17) 0.0366(5) Uani d 1 . .
H H7C 0.083349 0.648205 -0.019487 0.055 Uiso calc 1 . .
H H7D -0.022500 0.596148 0.046520 0.055 Uiso calc 1 . .
H H7E 0.150763 0.587596 0.057091 0.055 Uiso calc 1 . .
C C8 0.0538(3) 0.7913(2) 0.15167(19) 0.0371(5) Uani d 1 . .
H H8A 0.034360 0.776677 0.213139 0.056 Uiso calc 1 . .
H H8B -0.048504 0.764710 0.099138 0.056 Uiso calc 1 . .
H H8C 0.104801 0.868982 0.161395 0.056 Uiso calc 1 . .
N N6 0.6537(2) 0.6869(2) 0.18114(18) 0.0435(5) Uani d 1 . .
H H6A 0.660(3) 0.685(2) 0.117(2) 0.052 Uiso d 1 . .
H H6B 0.720(4) 0.676(3) 0.222(2) 0.052 Uiso d 1 . .
N N7 0.5283(3) 0.70352(19) 0.30382(16) 0.0378(5) Uani d 1 . .
H H7A 0.595(3) 0.695(2) 0.341(2) 0.045 Uiso d 1 . .
H H7B 0.449(3) 0.702(2) 0.323(2) 0.045 Uiso d 1 . .
N N8 0.4152(2) 0.72119(17) 0.14230(13) 0.0314(4) Uani d 1 . .
N N9 0.3795(2) 0.86178(18) 0.25014(16) 0.0355(4) Uani d 1 . .
H H9A 0.479(3) 0.886(2) 0.283(2) 0.043 Uiso d 1 . .
H H9B 0.327(3) 0.891(2) 0.277(2) 0.043 Uiso d 1 . .
N N10 0.16091(19) 0.73611(15) 0.12336(13) 0.0285(4) Uani d 1 . .
C C9 -0.6276(2) 0.42463(19) 0.23836(16) 0.0289(4) Uani d 1 . .
C C10 -0.5215(3) 0.3700(2) 0.10014(17) 0.0366(5) Uani d 1 . .
N N11 -0.5989(2) 0.4617(2) 0.33434(15) 0.0375(5) Uani d 1 . .
H H11A -0.674(3) 0.468(2) 0.358(2) 0.045 Uiso d 1 . .
H H11B -0.522(3) 0.477(2) 0.370(2) 0.045 Uiso d 1 . .
N N12 -0.7731(3) 0.4028(3) 0.17683(18) 0.0548(7) Uani d 1 . .
H H12A -0.785(4) 0.375(3) 0.117(3) 0.066 Uiso d 1 . .
H H12B -0.846(4) 0.412(3) 0.200(3) 0.066 Uiso d 1 . .
N N13 -0.5049(2) 0.41034(18) 0.20225(14) 0.0327(4) Uani d 1 . .
H H13 -0.418(3) 0.424(2) 0.245(2) 0.039 Uiso d 1 . .
N N14 -0.3872(3) 0.3626(3) 0.08178(18) 0.0559(7) Uani d 1 . .
H H14A -0.396(4) 0.343(3) 0.018(3) 0.067 Uiso d 1 . .
H H14B -0.309(4) 0.376(3) 0.122(3) 0.067 Uiso d 1 . .
O O15 -0.6510(2) 0.3447(2) 0.03409(13) 0.0559(6) Uani d 1 . .
O O16 0.2449(2) 0.97674(15) 0.38087(13) 0.0352(4) Uani d 1 . .
H H16A 0.220(4) 0.931(3) 0.411(2) 0.053 Uiso d 1 . .
H H16B 0.312(4) 1.023(3) 0.412(2) 0.053 Uiso d 1 . .
O O17 0.2829(2) 1.02959(15) 0.62909(14) 0.0364(4) Uani d 1 . .
H H17A 0.247(4) 0.972(3) 0.597(2) 0.055 Uiso d 1 . .
H H17B 0.243(4) 1.057(3) 0.591(2) 0.055 Uiso d 1 . .

loop_
_atom_site_aniso_label
_atom_site_aniso_U_11
_atom_site_aniso_U_22
_atom_site_aniso_U_33
_atom_site_aniso_U_12
_atom_site_aniso_U_13
_atom_site_aniso_U_23
V1 0.01787(12) 0.02549(16) 0.01941(15) 0.01000(12) 0.00608(11) 0.00545(12)
V2 0.02600(14) 0.02310(17) 0.01967(16) 0.00949(13) 0.00553(12) 0.00253(13)
V3 0.02363(14) 0.02576(18) 0.02969(18) 0.00416(13) 0.00690(13) 0.00857(14)
V4 0.02465(14) 0.02587(17) 0.01891(15) 0.00888(13) 0.00673(12) 0.00732(13)
V5 0.03017(16) 0.02440(17) 0.03055(19) 0.01368(14) 0.00625(14) 0.00780(14)
O1 0.0188(5) 0.0315(8) 0.0268(7) 0.0086(5) 0.0069(5) 0.0084(6)
O2 0.0442(8) 0.0349(9) 0.0224(7) 0.0163(7) 0.0071(6) 0.0013(6)
O3 0.0305(7) 0.0358(9) 0.0407(9) -0.0010(7) 0.0081(7) 0.0123(7)
O4 0.0363(7) 0.0405(9) 0.0220(7) 0.0115(7) 0.0086(6) 0.0084(7)
O5 0.0462(9) 0.0349(9) 0.0428(10) 0.0235(8) 0.0069(8) 0.0104(8)
O6 0.0198(5) 0.0232(7) 0.0181(6) 0.0078(5) 0.0047(5) 0.0049(5)
O7 0.0328(7) 0.0256(7) 0.0254(7) 0.0154(6) 0.0061(6) 0.0037(6)
O8 0.0324(7) 0.0210(7) 0.0319(8) 0.0073(6) 0.0069(6) 0.0084(6)
O9 0.0290(6) 0.0272(7) 0.0251(7) 0.0125(6) 0.0051(5) 0.0096(6)
O10 0.0227(6) 0.0292(7) 0.0275(7) 0.0138(5) 0.0059(5) 0.0065(6)
O11 0.0208(5) 0.0257(7) 0.0184(6) 0.0105(5) 0.0075(5) 0.0046(5)
O12 0.0257(6) 0.0245(7) 0.0246(7) 0.0041(5) 0.0042(5) 0.0030(6)
O13 0.0246(6) 0.0304(8) 0.0261(7) 0.0066(6) 0.0095(5) 0.0103(6)
O14 0.0194(5) 0.0210(7) 0.0200(6) 0.0084(5) 0.0055(5) 0.0055(5)
C1 0.0335(10) 0.0367(12) 0.0359(12) 0.0124(9) 0.0124(9) 0.0098(10)
C2 0.0325(9) 0.0275(11) 0.0333(11) 0.0109(8) 0.0118(9) 0.0012(9)
C3 0.0523(14) 0.0520(16) 0.0332(13) 0.0174(13) 0.0097(11) 0.0111(12)
C4 0.0323(12) 0.113(3) 0.076(2) 0.0184(16) 0.0120(14) 0.051(2)
N1 0.0327(9) 0.0389(12) 0.0353(11) 0.0124(9) 0.0053(8) 0.0012(9)
N2 0.0298(9) 0.0704(18) 0.0462(14) 0.0106(11) 0.0101(9) -0.0085(12)
N3 0.0301(8) 0.0516(13) 0.0327(10) 0.0090(9) 0.0103(8) 0.0020(9)
N4 0.0321(9) 0.0411(12) 0.0423(12) 0.0162(9) 0.0128(9) 0.0141(9)
N5 0.0317(8) 0.0433(12) 0.0386(11) 0.0123(8) 0.0100(8) 0.0120(9)
C5 0.0282(9) 0.0331(11) 0.0271(10) 0.0095(8) 0.0077(8) 0.0038(9)
C6 0.0273(8) 0.0294(10) 0.0243(9) 0.0092(8) 0.0083(7) 0.0070(8)
C7 0.0336(10) 0.0374(13) 0.0309(12) 0.0082(9) 0.0052(9) 0.0025(10)
C8 0.0314(10) 0.0420(14) 0.0408(13) 0.0174(10) 0.0118(9) 0.0080(11)
N6 0.0342(9) 0.0738(17) 0.0334(11) 0.0310(11) 0.0113(8) 0.0181(11)
N7 0.0344(9) 0.0522(13) 0.0315(11) 0.0191(9) 0.0107(8) 0.0144(9)
N8 0.0292(8) 0.0433(11) 0.0236(8) 0.0179(8) 0.0069(7) 0.0051(8)
N9 0.0273(8) 0.0364(11) 0.0363(11) 0.0098(8) 0.0077(8) -0.0022(8)
N10 0.0250(7) 0.0304(9) 0.0276(9) 0.0095(7) 0.0060(6) 0.0042(7)
C9 0.0263(8) 0.0365(12) 0.0267(10) 0.0142(8) 0.0086(8) 0.0084(9)
C10 0.0320(10) 0.0531(15) 0.0264(11) 0.0190(10) 0.0085(8) 0.0072(10)
N11 0.0277(8) 0.0597(14) 0.0259(10) 0.0196(9) 0.0083(7) 0.0051(9)
N12 0.0317(9) 0.103(2) 0.0298(11) 0.0350(12) 0.0054(9) 0.0002(12)
N13 0.0239(7) 0.0504(12) 0.0242(9) 0.0169(8) 0.0060(7) 0.0052(8)
N14 0.0376(10) 0.107(2) 0.0276(11) 0.0385(13) 0.0090(9) 0.0048(13)
O15 0.0343(8) 0.1055(18) 0.0247(8) 0.0323(10) 0.0029(7) 0.0022(10)
O16 0.0415(9) 0.0307(9) 0.0326(9) 0.0109(7) 0.0097(7) 0.0115(7)
O17 0.0372(8) 0.0302(9) 0.0353(9) 0.0093(7) 0.0043(7) 0.0050(7)

loop_
_atom_type_symbol
_atom_type_description
_atom_type_scat_dispersion_real
_atom_type_scat_dispersion_imag
_atom_type_scat_source
C C 0.0013 0.0009 'International Tables Vol C Tables 4.2.6.8 and 6.1.1.4'
H H 0.0000 0.0000 'International Tables Vol C Tables 4.2.6.8 and 6.1.1.4'
N N 0.0030 0.0020 'International Tables Vol C Tables 4.2.6.8 and 6.1.1.4'
O O 0.0058 0.0036 'International Tables Vol C Tables 4.2.6.8 and 6.1.1.4'
V V 0.2316 0.3398 'International Tables Vol C Tables 4.2.6.8 and 6.1.1.4'

loop_
_geom_angle_atom_site_label_1
_geom_angle_atom_site_label_2
_geom_angle_atom_site_label_3
_geom_angle_site_symmetry_1
_geom_angle_site_symmetry_3
_geom_angle
_geom_angle_publ_flag
O10 V1 O1 . . 105.46(7) ?
O10 V1 O11 . . 98.71(6) ?
O1 V1 O11 . . 96.92(6) ?
O10 V1 O6 . . 95.97(6) ?
O1 V1 O6 . . 95.74(6) ?
O11 V1 O6 . . 157.30(5) ?
O10 V1 O14 . . 88.53(6) ?
O1 V1 O14 . . 165.98(6) ?
O11 V1 O14 . . 81.62(5) ?
O6 V1 O14 . . 81.53(5) ?
O10 V1 O14 . 2_566 167.14(6) ?
O1 V1 O14 . 2_566 87.35(6) ?
O11 V1 O14 . 2_566 80.52(5) ?
O6 V1 O14 . 2_566 81.33(5) ?
O14 V1 O14 . 2_566 78.65(5) ?
O10 V1 V5 . . 39.51(5) ?
O1 V1 V5 . . 144.96(5) ?
O11 V1 V5 . . 89.98(4) ?
O6 V1 V5 . . 90.41(4) ?
O14 V1 V5 . . 49.05(4) ?
O14 V1 V5 2_566 . 127.69(3) ?
O10 V1 V3 . 2_566 143.79(5) ?
O1 V1 V3 . 2_566 38.33(5) ?
O11 V1 V3 . 2_566 88.31(4) ?
O6 V1 V3 . 2_566 90.02(4) ?
O14 V1 V3 . 2_566 127.68(4) ?
O14 V1 V3 2_566 2_566 49.04(3) ?
V5 V1 V3 . 2_566 176.557(14) ?
O2 V2 O12 . . 104.71(7) ?
O2 V2 O7 . . 103.32(7) ?
O12 V2 O7 . . 95.37(7) ?
O2 V2 O6 . 2_566 99.03(7) ?
O12 V2 O6 . 2_566 89.97(6) ?
O7 V2 O6 . 2_566 154.83(6) ?
O2 V2 O11 . . 98.92(7) ?
O12 V2 O11 . . 154.25(6) ?
O7 V2 O11 . . 88.94(6) ?
O6 V2 O11 2_566 . 76.20(5) ?
O2 V2 O14 . . 173.33(7) ?
O12 V2 O14 . . 80.50(6) ?
O7 V2 O14 . . 80.05(6) ?
O6 V2 O14 2_566 . 76.60(5) ?
O11 V2 O14 . . 75.26(5) ?
O2 V2 V4 . 2_566 88.84(6) ?
O12 V2 V4 . 2_566 129.46(5) ?
O7 V2 V4 . 2_566 129.07(5) ?
O6 V2 V4 2_566 2_566 39.52(4) ?
O11 V2 V4 . 2_566 40.14(4) ?
O14 V2 V4 . 2_566 84.60(3) ?
O2 V2 V5 . . 135.78(6) ?
O12 V2 V5 . . 83.17(5) ?
O7 V2 V5 . . 32.62(5) ?
O6 V2 V5 2_566 . 124.76(4) ?
O11 V2 V5 . . 87.04(4) ?
O14 V2 V5 . . 48.18(3) ?
V4 V2 V5 2_566 . 119.903(14) ?
O3 V3 O13 . . 102.26(8) ?
O3 V3 O8 . . 103.30(8) ?
O13 V3 O8 . . 92.71(7) ?
O3 V3 O12 . . 101.81(7) ?
O13 V3 O12 . . 154.56(6) ?
O8 V3 O12 . . 89.66(7) ?
O3 V3 O1 . 2_566 100.28(7) ?
O13 V3 O1 . 2_566 85.14(6) ?
O8 V3 O1 . 2_566 156.22(6) ?
O12 V3 O1 . 2_566 82.61(6) ?
O3 V3 O14 . . 174.67(7) ?
O13 V3 O14 . . 78.49(5) ?
O8 V3 O14 . . 81.89(5) ?
O12 V3 O14 . . 76.79(5) ?
O1 V3 O14 2_566 . 74.47(5) ?
O3 V3 V5 . . 136.65(7) ?
O13 V3 V5 . . 85.37(4) ?
O8 V3 V5 . . 33.35(4) ?
O12 V3 V5 . . 82.78(4) ?
O1 V3 V5 2_566 . 122.98(4) ?
O14 V3 V5 . . 48.54(3) ?
O3 V3 V1 . 2_566 131.48(7) ?
O13 V3 V1 . 2_566 79.52(5) ?
O8 V3 V1 . 2_566 125.17(5) ?
O12 V3 V1 . 2_566 78.46(5) ?
O1 V3 V1 2_566 2_566 31.20(4) ?
O14 V3 V1 . 2_566 43.29(3) ?
V5 V3 V1 . 2_566 91.829(13) ?
O3 V3 V4 . . 134.99(6) ?
O13 V3 V4 . . 32.85(4) ?
O8 V3 V4 . . 82.37(5) ?
O12 V3 V4 . . 123.02(4) ?
O1 V3 V4 2_566 . 83.12(4) ?
O14 V3 V4 . . 46.25(3) ?
V5 V3 V4 . . 60.738(12) ?
V1 V3 V4 2_566 . 62.131(11) ?
O4 V4 O9 . . 104.49(7) ?
O4 V4 O13 . . 103.24(7) ?
O9 V4 O13 . . 95.73(7) ?
O4 V4 O6 . . 98.59(7) ?
O9 V4 O6 . . 90.50(6) ?
O13 V4 O6 . . 154.96(6) ?
O4 V4 O11 . 2_566 98.58(7) ?
O9 V4 O11 . 2_566 154.97(6) ?
O13 V4 O11 . 2_566 88.24(6) ?
O6 V4 O11 . 2_566 76.41(5) ?
O4 V4 O14 . . 172.62(7) ?
O9 V4 O14 . . 81.17(6) ?
O13 V4 O14 . . 80.64(5) ?
O6 V4 O14 . . 76.39(5) ?
O11 V4 O14 2_566 . 75.10(5) ?
O4 V4 V2 . 2_566 88.30(6) ?
O9 V4 V2 . 2_566 130.12(5) ?
O13 V4 V2 . 2_566 128.48(5) ?
O6 V4 V2 . 2_566 39.63(4) ?
O11 V4 V2 2_566 2_566 40.24(4) ?
O14 V4 V2 . 2_566 84.39(3) ?
O4 V4 V3 . . 135.96(6) ?
O9 V4 V3 . . 84.25(5) ?
O13 V4 V3 . . 32.81(5) ?
O6 V4 V3 . . 124.78(4) ?
O11 V4 V3 2_566 . 85.92(4) ?
O14 V4 V3 . . 48.45(3) ?
V2 V4 V3 2_566 . 119.121(14) ?
O4 V4 V5 . . 138.15(6) ?
O9 V4 V5 . . 33.81(5) ?
O13 V4 V5 . . 83.95(5) ?
O6 V4 V5 . . 87.98(4) ?
O11 V4 V5 2_566 . 123.03(4) ?
O14 V4 V5 . . 47.94(3) ?
V2 V4 V5 2_566 . 119.587(14) ?
V3 V4 V5 . . 59.228(12) ?
O5 V5 O8 . . 103.84(8) ?
O5 V5 O7 . . 102.08(8) ?
O8 V5 O7 . . 92.75(7) ?
O5 V5 O9 . . 101.85(8) ?
O8 V5 O9 . . 91.20(7) ?
O7 V5 O9 . . 154.03(7) ?
O5 V5 O10 . . 99.67(7) ?
O8 V5 O10 . . 156.41(6) ?
O7 V5 O10 . . 84.18(6) ?
O9 V5 O10 . . 82.01(6) ?
O5 V5 O14 . . 173.78(7) ?
O8 V5 O14 . . 82.35(5) ?
O7 V5 O14 . . 77.92(5) ?
O9 V5 O14 . . 77.19(5) ?
O10 V5 O14 . . 74.12(5) ?
O5 V5 V1 . . 131.07(7) ?
O8 V5 V1 . . 125.08(5) ?
O7 V5 V1 . . 78.36(5) ?
O9 V5 V1 . . 78.38(4) ?
O10 V5 V1 . . 31.41(4) ?
O14 V5 V1 . . 42.73(3) ?
O5 V5 V3 . . 137.49(7) ?
O8 V5 V3 . . 33.66(5) ?
O7 V5 V3 . . 85.71(4) ?
O9 V5 V3 . . 83.45(4) ?
O10 V5 V3 . . 122.77(4) ?
O14 V5 V3 . . 48.69(3) ?
V1 V5 V3 . . 91.420(13) ?
O5 V5 V2 . . 134.32(7) ?
O8 V5 V2 . . 82.26(5) ?
O7 V5 V2 . . 32.36(4) ?
O9 V5 V2 . . 123.48(4) ?
O10 V5 V2 . . 82.77(4) ?
O14 V5 V2 . . 46.29(3) ?
V1 V5 V2 . . 61.613(12) ?
V3 V5 V2 . . 61.042(11) ?
O5 V5 V4 . . 133.62(7) ?
O8 V5 V4 . . 81.96(5) ?
O7 V5 V4 . . 123.82(5) ?
O9 V5 V4 . . 31.82(4) ?
O10 V5 V4 . . 80.43(4) ?
O14 V5 V4 . . 45.90(3) ?
V1 V5 V4 . . 61.206(11) ?
V3 V5 V4 . . 60.033(12) ?
V2 V5 V4 . . 91.958(13) ?
V1 O1 V3 . 2_566 110.47(6) ?
V1 O6 V4 . . 105.96(6) ?
V1 O6 V2 . 2_566 106.54(6) ?
V4 O6 V2 . 2_566 100.85(6) ?
V2 O7 V5 . . 115.02(8) ?
V5 O8 V3 . . 112.99(8) ?
V4 O9 V5 . . 114.37(7) ?
V1 O10 V5 . . 109.08(6) ?
V1 O11 V4 . 2_566 108.12(6) ?
V1 O11 V2 . . 106.80(6) ?
V4 O11 V2 2_566 . 99.62(5) ?
V2 O12 V3 . . 115.31(7) ?
V3 O13 V4 . . 114.34(7) ?
V1 O14 V1 . 2_566 101.35(5) ?
V1 O14 V4 . . 93.34(5) ?
V1 O14 V4 2_566 . 93.95(5) ?
V1 O14 V2 . . 93.60(5) ?
V1 O14 V2 2_566 . 93.05(5) ?
V4 O14 V2 . . 168.99(7) ?
V1 O14 V5 . . 88.22(4) ?
V1 O14 V5 2_566 . 170.40(6) ?
V4 O14 V5 . . 86.16(4) ?
V2 O14 V5 . . 85.53(5) ?
V1 O14 V3 . . 170.95(7) ?
V1 O14 V3 2_566 . 87.68(4) ?
V4 O14 V3 . . 85.29(4) ?
V2 O14 V3 . . 86.51(4) ?
V5 O14 V3 . . 82.77(4) ?
N3 C1 N1 . . 125.0(2) ?
N3 C1 N2 . . 116.8(2) ?
N1 C1 N2 . . 118.1(2) ?
N4 C2 N5 . . 119.8(2) ?
N4 C2 N3 . . 122.1(2) ?
N5 C2 N3 . . 117.8(2) ?
N5 C3 H3A . . 109.5 ?
N5 C3 H3B . . 109.5 ?
H3A C3 H3B . . 109.5 ?
N5 C3 H3C . . 109.5 ?
H3A C3 H3C . . 109.5 ?
H3B C3 H3C . . 109.5 ?
N5 C4 H4C . . 109.5 ?
N5 C4 H4D . . 109.5 ?
H4C C4 H4D . . 109.5 ?
N5 C4 H4E . . 109.5 ?
H4C C4 H4E . . 109.5 ?
H4D C4 H4E . . 109.5 ?
C1 N1 H1A . . 120.9(18) ?
C1 N1 H1B . . 121(2) ?
H1A N1 H1B . . 117(3) ?
C1 N2 H2A . . 117(2) ?
C1 N2 H2B . . 123(2) ?
H2A N2 H2B . . 119(3) ?
C1 N3 C2 . . 121.3(2) ?
C2 N4 H4A . . 120.2(18) ?
C2 N4 H4B . . 125(2) ?
H4A N4 H4B . . 114(3) ?
C2 N5 C3 . . 120.9(2) ?
C2 N5 C4 . . 121.5(2) ?
C3 N5 C4 . . 117.5(2) ?
N6 C5 N8 . . 118.3(2) ?
N6 C5 N7 . . 117.9(2) ?
N8 C5 N7 . . 123.7(2) ?
N9 C6 N10 . . 119.0(2) ?
N9 C6 N8 . . 122.24(18) ?
N10 C6 N8 . . 118.44(19) ?
N10 C7 H7C . . 109.5 ?
N10 C7 H7D . . 109.5 ?
H7C C7 H7D . . 109.5 ?
N10 C7 H7E . . 109.5 ?
H7C C7 H7E . . 109.5 ?
H7D C7 H7E . . 109.5 ?
N10 C8 H8A . . 109.5 ?
N10 C8 H8B . . 109.5 ?
H8A C8 H8B . . 109.5 ?
N10 C8 H8C . . 109.5 ?
H8A C8 H8C . . 109.5 ?
H8B C8 H8C . . 109.5 ?
C5 N6 H6A . . 121.6(18) ?
C5 N6 H6B . . 116(2) ?
H6A N6 H6B . . 122(3) ?
C5 N7 H7A . . 122(2) ?
C5 N7 H7B . . 123(2) ?
H7A N7 H7B . . 115(3) ?
C5 N8 C6 . . 118.98(18) ?
C6 N9 H9A . . 120(2) ?
C6 N9 H9B . . 126(2) ?
H9A N9 H9B . . 112(3) ?
C6 N10 C8 . . 120.82(19) ?
C6 N10 C7 . . 120.68(19) ?
C8 N10 C7 . . 118.08(17) ?
N11 C9 N12 . . 119.9(2) ?
N11 C9 N13 . . 119.58(19) ?
N12 C9 N13 . . 120.6(2) ?
O15 C10 N14 . . 123.2(2) ?
O15 C10 N13 . . 122.1(2) ?
N14 C10 N13 . . 114.7(2) ?
C9 N11 H11A . . 121.0(19) ?
C9 N11 H11B . . 124(2) ?
H11A N11 H11B . . 116(3) ?
C9 N12 H12A . . 115(2) ?
C9 N12 H12B . . 119(2) ?
H12A N12 H12B . . 126(3) ?
C9 N13 C10 . . 124.73(18) ?
C9 N13 H13 . . 115.2(19) ?
C10 N13 H13 . . 120.0(19) ?
C10 N14 H14A . . 115(2) ?
C10 N14 H14B . . 123(3) ?
H14A N14 H14B . . 122(3) ?
H16A O16 H16B . . 111(3) ?
H17A O17 H17B . . 99(3) ?

loop_
_geom_bond_atom_site_label_1
_geom_bond_atom_site_label_2
_geom_bond_site_symmetry_2
_geom_bond_distance
_geom_bond_publ_flag
V1 O10 . 1.6925(14) ?
V1 O1 . 1.7005(13) ?
V1 O11 . 1.9126(13) ?
V1 O6 . 1.9430(13) ?
V1 O14 . 2.0836(12) ?
V1 O14 2_566 2.1105(13) ?
V1 V5 . 3.0691(5) ?
V1 V3 2_566 3.0755(5) ?
V2 O2 . 1.6113(15) ?
V2 O12 . 1.8102(14) ?
V2 O7 . 1.8324(14) ?
V2 O6 2_566 2.0062(14) ?
V2 O11 . 2.0238(13) ?
V2 O14 . 2.2495(13) ?
V2 V4 2_566 3.0888(5) ?
V2 V5 . 3.1024(5) ?
V3 O3 . 1.6091(15) ?
V3 O13 . 1.8407(15) ?
V3 O8 . 1.8484(15) ?
V3 O12 . 1.8998(15) ?
V3 O1 2_566 2.0361(15) ?
V3 O14 . 2.3243(12) ?
V3 V5 . 3.0697(5) ?
V3 V4 . 3.0951(5) ?
V4 O4 . 1.6122(15) ?
V4 O9 . 1.8042(15) ?
V4 O13 . 1.8427(13) ?
V4 O6 . 2.0012(13) ?
V4 O11 2_566 2.0196(14) ?
V4 O14 . 2.2434(13) ?
V4 V5 . 3.1169(5) ?
V5 O5 . 1.6054(16) ?
V5 O8 . 1.8331(14) ?
V5 O7 . 1.8457(15) ?
V5 O9 . 1.9040(15) ?
V5 O10 . 2.0660(14) ?
V5 O14 . 2.3191(13) ?
C1 N3 . 1.321(3) ?
C1 N1 . 1.323(3) ?
C1 N2 . 1.339(3) ?
C2 N4 . 1.327(3) ?
C2 N5 . 1.328(3) ?
C2 N3 . 1.347(3) ?
C3 N5 . 1.453(3) ?
C3 H3A . 0.9600 ?
C3 H3B . 0.9600 ?
C3 H3C . 0.9600 ?
C4 N5 . 1.454(3) ?
C4 H4C . 0.9600 ?
C4 H4D . 0.9600 ?
C4 H4E . 0.9600 ?
N1 H1A . 0.89(3) ?
N1 H1B . 0.79(3) ?
N2 H2A . 0.89(4) ?
N2 H2B . 0.85(3) ?
N4 H4A . 0.87(3) ?
N4 H4B . 0.79(3) ?
C5 N6 . 1.329(3) ?
C5 N8 . 1.334(3) ?
C5 N7 . 1.334(3) ?
C6 N9 . 1.324(3) ?
C6 N10 . 1.331(2) ?
C6 N8 . 1.355(3) ?
C7 N10 . 1.457(3) ?
C7 H7C . 0.9600 ?
C7 H7D . 0.9600 ?
C7 H7E . 0.9600 ?
C8 N10 . 1.455(3) ?
C8 H8A . 0.9600 ?
C8 H8B . 0.9600 ?
C8 H8C . 0.9600 ?
N6 H6A . 0.91(3) ?
N6 H6B . 0.80(3) ?
N7 H7A . 0.75(3) ?
N7 H7B . 0.81(3) ?
N9 H9A . 0.84(3) ?
N9 H9B . 0.81(3) ?
C9 N11 . 1.296(3) ?
C9 N12 . 1.309(3) ?
C9 N13 . 1.361(3) ?
C10 O15 . 1.223(3) ?
C10 N14 . 1.316(3) ?
C10 N13 . 1.405(3) ?
N11 H11A . 0.84(3) ?
N11 H11B . 0.70(3) ?
N12 H12A . 0.83(3) ?
N12 H12B . 0.82(3) ?
N13 H13 . 0.82(3) ?
N14 H14A . 0.88(4) ?
N14 H14B . 0.74(3) ?
O16 H16A . 0.80(3) ?
O16 H16B . 0.71(3) ?
O17 H17A . 0.75(3) ?
O17 H17B . 0.78(3) ?

loop_
_geom_hbond_atom_site_label_D
_geom_hbond_atom_site_label_H
_geom_hbond_atom_site_label_A
_geom_hbond_site_symmetry_A
_geom_hbond_distance_DH
_geom_hbond_distance_HA
_geom_hbond_distance_DA
_geom_hbond_angle_DHA
_geom_hbond_publ_flag
N1 H1A O7 . 0.89(3) 1.99(3) 2.876(3) 170(3) yes
N1 H1B O3 1_455 0.79(3) 2.40(3) 3.041(3) 140(3) no
N2 H2B O12 1_455 0.85(3) 1.99(3) 2.835(3) 176(3) yes
N4 H4A O16 2_576 0.87(3) 2.03(3) 2.893(3) 176(3) yes
N4 H4B O17 . 0.79(3) 2.13(3) 2.908(3) 168(3) yes
N6 H6A O15 2_565 0.91(3) 2.08(3) 2.984(3) 171(3) yes
N6 H6B O9 1_655 0.80(3) 2.15(3) 2.947(3) 173(3) yes
N7 H7A O5 1_655 0.75(3) 2.51(3) 3.059(3) 131(3) no
N7 H7A O10 1_655 0.75(3) 2.64(3) 3.362(3) 161(3) yes
N7 H7B O13 . 0.81(3) 2.23(3) 3.031(3) 169(3) yes
N9 H9A O17 2_676 0.84(3) 2.06(3) 2.886(3) 170(3) yes
N9 H9B O16 . 0.81(3) 2.10(3) 2.889(3) 165(3) yes
N11 H11A O1 2_466 0.84(3) 2.59(3) 3.175(3) 128(2) no
N11 H11A O11 2_466 0.84(3) 2.05(3) 2.868(2) 162(3) yes
N11 H11B O1 . 0.70(3) 2.48(3) 3.049(2) 140(3) yes
N11 H11B O10 . 0.70(3) 2.45(3) 3.093(2) 153(3) yes
N12 H12A O15 . 0.83(3) 1.93(3) 2.613(3) 139(3) no
N12 H12B O4 1_455 0.82(3) 2.52(4) 3.231(3) 145(3) no
N12 H12B O11 2_466 0.82(3) 2.60(3) 3.271(3) 140(3) no
N13 H13 O6 . 0.82(3) 2.11(3) 2.926(2) 175(3) yes
N14 H14A N8 2_565 0.88(4) 2.22(4) 3.091(3) 175(3) yes
N14 H14B O2 2_566 0.74(3) 2.44(4) 3.055(3) 140(4) yes
N14 H14B O4 . 0.74(3) 2.53(3) 3.156(3) 143(3) yes
O16 H16A O8 . 0.80(3) 1.97(3) 2.770(2) 178(3) yes
O16 H16B O3 2_676 0.71(3) 2.23(3) 2.929(2) 171(4) yes
O17 H17A O8 . 0.75(3) 2.12(3) 2.861(2) 170(3) yes
O17 H17B O5 2_576 0.78(3) 2.13(3) 2.866(2) 159(3) yes

loop_
_geom_torsion_atom_site_label_1
_geom_torsion_atom_site_label_2
_geom_torsion_atom_site_label_3
_geom_torsion_atom_site_label_4
_geom_torsion_site_symmetry_1
_geom_torsion_site_symmetry_2
_geom_torsion_site_symmetry_3
_geom_torsion_site_symmetry_4
_geom_torsion
_geom_torsion_publ_flag
O10 V1 O1 V3 . . . 2_566 -179.43(7) ?
O11 V1 O1 V3 . . . 2_566 -78.38(8) ?
O6 V1 O1 V3 . . . 2_566 82.74(7) ?
O14 V1 O1 V3 . . . 2_566 4.8(3) ?
O14 V1 O1 V3 2_566 . . 2_566 1.73(7) ?
V5 V1 O1 V3 . . . 2_566 -178.31(3) ?
O2 V2 O7 V5 . . . . 174.91(8) ?
O12 V2 O7 V5 . . . . 68.39(9) ?
O6 V2 O7 V5 2_566 . . . -33.07(19) ?
O11 V2 O7 V5 . . . . -86.17(8) ?
O14 V2 O7 V5 . . . . -10.96(7) ?
V4 V2 O7 V5 2_566 . . . -85.57(8) ?
O5 V5 O7 V2 . . . . -175.65(9) ?
O8 V5 O7 V2 . . . . -70.87(9) ?
O9 V5 O7 V2 . . . . 27.55(19) ?
O10 V5 O7 V2 . . . . 85.67(8) ?
O14 V5 O7 V2 . . . . 10.70(7) ?
V1 V5 O7 V2 . . . . 54.41(7) ?
V3 V5 O7 V2 . . . . -37.93(7) ?
V4 V5 O7 V2 . . . . 11.29(10) ?
O5 V5 O8 V3 . . . . -178.80(9) ?
O7 V5 O8 V3 . . . . 78.04(9) ?
O9 V5 O8 V3 . . . . -76.28(8) ?
O10 V5 O8 V3 . . . . -3.7(2) ?
O14 V5 O8 V3 . . . . 0.62(7) ?
V1 V5 O8 V3 . . . . 0.33(11) ?
V2 V5 O8 V3 . . . . 47.35(7) ?
V4 V5 O8 V3 . . . . -45.74(7) ?
O3 V3 O8 V5 . . . . -179.37(9) ?
O13 V3 O8 V5 . . . . 77.35(8) ?
O12 V3 O8 V5 . . . . -77.32(8) ?
O1 V3 O8 V5 2_566 . . . -6.7(2) ?
O14 V3 O8 V5 . . . . -0.62(7) ?
V1 V3 O8 V5 2_566 . . . -1.73(11) ?
V4 V3 O8 V5 . . . . 46.10(7) ?
O4 V4 O9 V5 . . . . -175.39(8) ?
O13 V4 O9 V5 . . . . -70.10(8) ?
O6 V4 O9 V5 . . . . 85.61(8) ?
O11 V4 O9 V5 2_566 . . . 28.06(18) ?
O14 V4 O9 V5 . . . . 9.47(7) ?
V2 V4 O9 V5 2_566 . . . 84.38(8) ?
V3 V4 O9 V5 . . . . -39.32(6) ?
O1 V1 O10 V5 . . . . 178.99(7) ?
O11 V1 O10 V5 . . . . 79.26(7) ?
O6 V1 O10 V5 . . . . -83.36(7) ?
O14 V1 O10 V5 . . . . -2.03(7) ?
O14 V1 O10 V5 2_566 . . . -6.3(3) ?
V3 V1 O10 V5 2_566 . . . 178.39(3) ?
O2 V2 O12 V3 . . . . -175.73(8) ?
O7 V2 O12 V3 . . . . -70.42(9) ?
O6 V2 O12 V3 2_566 . . . 84.95(8) ?
O11 V2 O12 V3 . . . . 28.32(19) ?
O14 V2 O12 V3 . . . . 8.53(7) ?
V4 V2 O12 V3 2_566 . . . 83.39(9) ?
V5 V2 O12 V3 . . . . -40.10(7) ?
O3 V3 O12 V2 . . . . 176.91(9) ?
O13 V3 O12 V2 . . . . -22.2(2) ?
O8 V3 O12 V2 . . . . 73.38(9) ?
O1 V3 O12 V2 2_566 . . . -84.07(8) ?
O14 V3 O12 V2 . . . . -8.37(7) ?
V5 V3 O12 V2 . . . . 40.66(7) ?
V1 V3 O12 V2 2_566 . . . -52.71(7) ?
V4 V3 O12 V2 . . . . -7.28(11) ?
O3 V3 O13 V4 . . . . -175.67(9) ?
O8 V3 O13 V4 . . . . -71.43(9) ?
O12 V3 O13 V4 . . . . 23.5(2) ?
O1 V3 O13 V4 2_566 . . . 84.84(8) ?
O14 V3 O13 V4 . . . . 9.73(7) ?
V5 V3 O13 V4 . . . . -38.87(7) ?
V1 V3 O13 V4 2_566 . . . 53.86(7) ?
O4 V4 O13 V3 . . . . 176.40(9) ?
O9 V4 O13 V3 . . . . 70.03(9) ?
O6 V4 O13 V3 . . . . -33.6(2) ?
O11 V4 O13 V3 2_566 . . . -85.20(8) ?
O14 V4 O13 V3 . . . . -10.01(7) ?
V2 V4 O13 V3 2_566 . . . -85.08(9) ?
V5 V4 O13 V3 . . . . 38.28(7) ?
N1 C1 N3 C2 . . . . 27.6(4) ?
N2 C1 N3 C2 . . . . -156.9(3) ?
N4 C2 N3 C1 . . . . 40.9(4) ?
N5 C2 N3 C1 . . . . -146.1(2) ?
N4 C2 N5 C3 . . . . -173.7(2) ?
N3 C2 N5 C3 . . . . 13.1(4) ?
N4 C2 N5 C4 . . . . 2.3(4) ?
N3 C2 N5 C4 . . . . -170.9(3) ?
N6 C5 N8 C6 . . . . -160.5(2) ?
N7 C5 N8 C6 . . . . 22.6(3) ?
N9 C6 N8 C5 . . . . 44.9(3) ?
N10 C6 N8 C5 . . . . -141.8(2) ?
N9 C6 N10 C8 . . . . -3.0(3) ?
N8 C6 N10 C8 . . . . -176.5(2) ?
N9 C6 N10 C7 . . . . -175.4(2) ?
N8 C6 N10 C7 . . . . 11.1(3) ?
N11 C9 N13 C10 . . . . 179.5(2) ?
N12 C9 N13 C10 . . . . -1.6(4) ?
O15 C10 N13 C9 . . . . 0.5(4) ?
N14 C10 N13 C9 . . . . -179.9(3) ?

_cod_database_fobs_code 1567182
